data_7206689
loop_
_publ_author_name
'Gu, Zhi-Guo'
'Na, Jing-Jing'
'Wang, Bao-Xiang'
'Xiao, Hong-Ping'
'Li, Zaijun'

_publ_section_title
;
 Novel copper-azido magnetic molecular tapes: syntheses, structures, and
 magnetic properties
;
_journal_issue 21
_journal_name_full CrystEngComm
_journal_page_first 6415
_journal_paper_doi 10.1039/c1ce05631j
_journal_volume 13
_journal_year 2011
_chemical_formula_moiety 'C6 H18 Cu3 N22'
_chemical_formula_sum 'C6 H18 Cu3 N22'
_chemical_formula_weight 589.04
_chemical_name_systematic
;
?
;
_space_group_IT_number 14
_symmetry_cell_setting monoclinic
_symmetry_space_group_name_Hall '-P 2ybc'
_symmetry_space_group_name_H-M 'P 1 21/c 1'
_atom_sites_solution_hydrogens geom
_atom_sites_solution_primary direct
_atom_sites_solution_secondary difmap
_audit_creation_method SHELXL-97
_cell_angle_alpha 90.00
_cell_angle_beta 121.182(7)
_cell_angle_gamma 90.00
_cell_formula_units_Z 4
_cell_length_a 8.0220(16)
_cell_length_b 22.375(3)
_cell_length_c 13.5792(16)
_cell_measurement_reflns_used 3251
_cell_measurement_temperature 293(2)
_cell_measurement_theta_max 25.36
_cell_measurement_theta_min 2.15
_cell_volume 2085.2(6)
_computing_cell_refinement 'SAINT (Bruker, 2002)'
_computing_data_collection 'SMART (Bruker, 2002)'
_computing_data_reduction SAINT
_computing_molecular_graphics 'XP (Bruker, 2002)'
_computing_publication_material 'SHELXL-97 (Bruker, 2002)'
_computing_structure_refinement 'SHELXL-97 (Sheldrick, 1997)'
_computing_structure_solution 'SHELXS-97 (Sheldrick, 1990)'
_diffrn_ambient_temperature 293(2)
_diffrn_measured_fraction_theta_full 0.998
_diffrn_measured_fraction_theta_max 0.998
_diffrn_measurement_device_type 'Bruker APEX area-detector diffractometer'
_diffrn_measurement_method '\f and \w scan'
_diffrn_radiation_monochromator graphite
_diffrn_radiation_source 'fine-focus sealed tube'
_diffrn_radiation_type MoK\a
_diffrn_radiation_wavelength 0.71073
_diffrn_reflns_av_R_equivalents 0.0316
_diffrn_reflns_av_sigmaI/netI 0.0397
_diffrn_reflns_limit_h_max 9
_diffrn_reflns_limit_h_min -9
_diffrn_reflns_limit_k_max 26
_diffrn_reflns_limit_k_min -26
_diffrn_reflns_limit_l_max 16
_diffrn_reflns_limit_l_min -13
_diffrn_reflns_number 10462
_diffrn_reflns_theta_full 25.20
_diffrn_reflns_theta_max 25.20
_diffrn_reflns_theta_min 1.82
_exptl_absorpt_coefficient_mu 3.079
_exptl_absorpt_correction_T_max 0.5253
_exptl_absorpt_correction_T_min 0.4586
_exptl_absorpt_correction_type multi-scan
_exptl_absorpt_process_details '(SADABS; Bruker, 2002)'
_exptl_crystal_colour Brown
_exptl_crystal_density_diffrn 1.876
_exptl_crystal_density_method 'not measured'
_exptl_crystal_description Block
_exptl_crystal_F_000 1180
_exptl_crystal_size_max 0.30
_exptl_crystal_size_mid 0.26
_exptl_crystal_size_min 0.24
_refine_diff_density_max 0.836
_refine_diff_density_min -0.659
_refine_diff_density_rms 0.091
_refine_ls_extinction_method none
_refine_ls_goodness_of_fit_ref 1.091
_refine_ls_hydrogen_treatment constr
_refine_ls_matrix_type full
_refine_ls_number_parameters 289
_refine_ls_number_reflns 3752
_refine_ls_number_restraints 5
_refine_ls_restrained_S_all 1.117
_refine_ls_R_factor_all 0.0653
_refine_ls_R_factor_gt 0.0487
_refine_ls_shift/su_max 0.001
_refine_ls_shift/su_mean 0.000
_refine_ls_structure_factor_coef Fsqd
_refine_ls_weighting_details 'calc w=1/[\s^2^(Fo^2^)+(0.0613P)^2^+1.8121P] where P=(Fo^2^+2Fc^2^)/3'
_refine_ls_weighting_scheme calc
_refine_ls_wR_factor_gt 0.1142
_refine_ls_wR_factor_ref 0.1191
_reflns_number_gt 3070
_reflns_number_total 3752
_reflns_threshold_expression >2sigma(I)
_cod_data_source_file c1ce05631j.txt
_cod_data_source_block complex3
_cod_depositor_comments
;
The following automatic conversions were performed:

'_symmetry_cell_setting' value 'Monoclinic' changed to 'monoclinic'
according to /home/saulius/struct/CIF-dictionaries/cif_core.dic
dictionary named 'cif_core.dic' version 2.4.1 from
2010-06-29.

'_exptl_absorpt_correction_type' value 'Multi-scan'
changed to 'multi-scan' according to
/home/saulius/struct/CIF-dictionaries/cif_core.dic dictionary named
'cif_core.dic' version 2.4.1 from 2010-06-29.

Automatic conversion script
Id: cif_fix_values 1715 2011-07-08 13:25:40Z adriana 
;
_cod_original_sg_symbol_H-M 'P 21/c'
_cod_database_code 7206689

loop_
_symmetry_equiv_pos_as_xyz
'x, y, z'
'-x, y+1/2, -z+1/2'
'-x, -y, -z'
'x, -y-1/2, z-1/2'

loop_
_atom_site_label
_atom_site_type_symbol
_atom_site_fract_x
_atom_site_fract_y
_atom_site_fract_z
_atom_site_U_iso_or_equiv
_atom_site_adp_type
_atom_site_occupancy
_atom_site_symmetry_multiplicity
_atom_site_calc_flag
_atom_site_refinement_flags
_atom_site_disorder_assembly
_atom_site_disorder_group
Cu1 Cu 0.20530(9) 0.98552(3) 0.52696(6) 0.03865(19) Uani 1 1 d . . .
Cu2 Cu 0.63528(9) 0.94756(3) 0.63852(6) 0.04050(19) Uani 1 1 d . . .
Cu3 Cu 0.70465(9) 0.87678(3) 0.92834(6) 0.0442(2) Uani 1 1 d . . .
N1 N 0.6829(8) 0.9453(2) 0.8271(4) 0.0527(12) Uani 1 1 d U . .
N2 N 0.7186(9) 0.9906(2) 0.8733(4) 0.0560(13) Uani 1 1 d U . .
N3 N 0.7209(9) 1.0384(3) 0.9075(5) 0.0669(16) Uani 1 1 d . . .
N4 N 0.3643(7) 0.9127(2) 0.5581(4) 0.0489(11) Uani 1 1 d . . .
N5 N 0.3212(6) 0.8636(2) 0.5322(5) 0.0536(13) Uani 1 1 d . . .
N6 N 0.2858(8) 0.8157(3) 0.5151(6) 0.0712(16) Uani 1 1 d . . .
N7 N -0.0507(6) 0.94631(18) 0.4681(4) 0.0419(10) Uani 1 1 d . . .
N8 N -0.0952(6) 0.8975(2) 0.4347(4) 0.0505(12) Uani 1 1 d . . .
N9 N -0.1342(8) 0.8518(3) 0.4055(5) 0.0689(16) Uani 1 1 d . . .
N10 N 0.4685(6) 1.02185(17) 0.6020(4) 0.0362(9) Uani 1 1 d . . .
N11 N 0.5250(6) 1.0696(2) 0.6442(5) 0.0502(12) Uani 1 1 d . . .
N12 N 0.5810(7) 1.1163(2) 0.6799(5) 0.0612(14) Uani 1 1 d . . .
N13 N 0.8619(6) 0.99419(19) 0.6648(4) 0.0391(10) Uani 1 1 d . . .
N14 N 1.0212(7) 0.9841(2) 0.7313(5) 0.0594(15) Uani 1 1 d . . .
N15 N 1.1730(9) 0.9755(3) 0.7989(5) 0.0715(17) Uani 1 1 d . . .
N16 N 0.7557(8) 0.8698(2) 0.6549(5) 0.0577(13) Uani 1 1 d . A .
N17 N 0.8992(7) 0.8535(2) 0.7130(5) 0.0585(14) Uani 1 1 d D . .
N18 N 0.9820(16) 0.8221(4) 0.7896(8) 0.051(2) Uani 0.50 1 d PD A 1
N18' N 1.0728(13) 0.8500(6) 0.7495(11) 0.087(5) Uani 0.50 1 d PD A 2
N19 N 0.9833(8) 0.8642(2) 0.9830(5) 0.0610(14) Uani 1 1 d . . .
H19A H 0.9998 0.8658 0.9224 0.073 Uiso 1 1 d R . .
H19B H 1.0532 0.8940 1.0313 0.073 Uiso 1 1 d R . .
N20 N 0.6061(10) 0.9180(3) 1.0205(5) 0.0742(18) Uani 1 1 d D . .
H20A H 0.6802 0.9503 1.0558 0.089 Uiso 1 1 d R . .
H20B H 0.4830 0.9305 0.9730 0.089 Uiso 1 1 d R . .
N21 N 0.4855(6) 0.8283(2) 0.7944(5) 0.0565(14) Uani 1 1 d D . .
H21A H 0.3706 0.8470 0.7672 0.068 Uiso 1 1 d R . .
H21B H 0.5093 0.8252 0.7367 0.068 Uiso 1 1 d R . .
N22 N 0.7397(7) 0.8035(2) 1.0286(5) 0.0565(13) Uani 1 1 d . . .
C1 C 0.6110(12) 0.8806(3) 1.1007(6) 0.0681(19) Uani 1 1 d D . .
H1A H 0.4773 0.8738 1.0801 0.082 Uiso 1 1 d R . .
H1B H 0.6746 0.9018 1.1735 0.082 Uiso 1 1 d R . .
C2 C 0.7091(10) 0.8198(3) 1.1214(6) 0.0634(17) Uani 1 1 d . . .
H2A H 0.8209 0.8242 1.2006 0.076 Uiso 1 1 d R . .
H2B H 0.6132 0.7949 1.1309 0.076 Uiso 1 1 d R . .
C3 C 0.4773(9) 0.7731(3) 0.8327(5) 0.0578(16) Uani 1 1 d D . .
H3A H 0.4975 0.7445 0.7860 0.069 Uiso 1 1 d R . .
H3B H 0.3449 0.7674 0.8153 0.069 Uiso 1 1 d R . .
C4 C 0.6130(10) 0.7552(3) 0.9583(6) 0.0639(17) Uani 1 1 d . . .
H4A H 0.5168 0.7410 0.9807 0.077 Uiso 1 1 d R . .
H4B H 0.6734 0.7179 0.9534 0.077 Uiso 1 1 d R . .
C5 C 1.0533(10) 0.8111(3) 1.0381(7) 0.0700(19) Uani 1 1 d . . .
H5A H 1.1862 0.8172 1.1008 0.084 Uiso 1 1 d R . .
H5B H 1.0578 0.7834 0.9846 0.084 Uiso 1 1 d R . .
C6 C 0.9415(9) 0.7815(3) 1.0869(6) 0.0625(17) Uani 1 1 d . . .
H6A H 0.9715 0.7358 1.0806 0.075 Uiso 1 1 d R . .
H6B H 1.0387 0.7861 1.1754 0.075 Uiso 1 1 d R . .

loop_
_atom_site_aniso_label
_atom_site_aniso_U_11
_atom_site_aniso_U_22
_atom_site_aniso_U_33
_atom_site_aniso_U_23
_atom_site_aniso_U_13
_atom_site_aniso_U_12
Cu1 0.0412(4) 0.0272(3) 0.0470(4) -0.0035(3) 0.0224(3) -0.0024(2)
Cu2 0.0329(3) 0.0368(3) 0.0568(4) 0.0049(3) 0.0268(3) 0.0068(3)
Cu3 0.0348(3) 0.0464(4) 0.0449(4) 0.0134(3) 0.0160(3) -0.0068(3)
N1 0.073(3) 0.040(2) 0.055(3) 0.0111(19) 0.040(3) -0.007(2)
N2 0.087(4) 0.058(3) 0.045(3) -0.008(2) 0.050(3) -0.022(3)
N3 0.091(4) 0.064(4) 0.055(3) -0.020(3) 0.044(3) -0.031(3)
N4 0.043(3) 0.043(3) 0.067(3) 0.004(2) 0.033(2) 0.004(2)
N5 0.027(2) 0.042(3) 0.084(4) -0.030(3) 0.023(2) 0.002(2)
N6 0.052(3) 0.072(4) 0.085(4) -0.026(3) 0.032(3) -0.015(3)
N7 0.042(2) 0.032(2) 0.064(3) -0.009(2) 0.036(2) -0.0045(19)
N8 0.034(2) 0.041(3) 0.051(3) -0.012(2) 0.005(2) 0.002(2)
N9 0.049(3) 0.060(4) 0.085(4) -0.011(3) 0.026(3) 0.011(3)
N10 0.027(2) 0.026(2) 0.052(3) -0.0060(19) 0.0179(19) -0.0044(16)
N11 0.037(2) 0.047(3) 0.065(3) -0.009(3) 0.026(2) -0.005(2)
N12 0.041(3) 0.058(3) 0.071(4) -0.021(3) 0.019(3) 0.007(2)
N13 0.027(2) 0.047(2) 0.038(2) 0.0135(19) 0.013(2) 0.0028(18)
N14 0.033(3) 0.063(3) 0.069(4) 0.035(3) 0.017(3) -0.002(2)
N15 0.065(4) 0.080(4) 0.068(4) 0.033(3) 0.033(3) -0.003(3)
N16 0.054(3) 0.046(3) 0.075(4) 0.012(3) 0.034(3) 0.017(2)
N17 0.032(3) 0.058(3) 0.064(3) -0.018(3) 0.010(3) 0.010(2)
N18 0.057(6) 0.056(6) 0.047(6) 0.016(5) 0.031(5) 0.024(5)
N18' 0.074(9) 0.073(8) 0.065(8) -0.031(7) 0.002(7) 0.030(7)
N19 0.064(3) 0.044(3) 0.071(4) 0.009(3) 0.033(3) -0.012(2)
N20 0.110(5) 0.065(3) 0.083(4) 0.031(3) 0.075(4) 0.045(3)
N21 0.026(2) 0.060(3) 0.073(3) 0.027(3) 0.018(2) -0.014(2)
N22 0.054(3) 0.044(3) 0.074(4) 0.015(3) 0.035(3) 0.000(2)
C1 0.094(5) 0.059(4) 0.073(4) 0.018(3) 0.059(4) 0.025(4)
C2 0.068(4) 0.066(4) 0.068(4) 0.018(3) 0.044(4) 0.002(3)
C3 0.049(3) 0.058(4) 0.056(4) 0.005(3) 0.020(3) -0.010(3)
C4 0.058(4) 0.066(4) 0.065(4) 0.012(3) 0.029(3) 0.016(3)
C5 0.059(4) 0.067(4) 0.079(5) 0.001(4) 0.032(4) 0.013(3)
C6 0.060(4) 0.069(4) 0.059(4) -0.007(3) 0.031(3) -0.019(3)

loop_
_atom_type_symbol
_atom_type_description
_atom_type_scat_dispersion_real
_atom_type_scat_dispersion_imag
_atom_type_scat_source
C C 0.0033 0.0016 'International Tables Vol C Tables 4.2.6.8 and 6.1.1.4'
H H 0.0000 0.0000 'International Tables Vol C Tables 4.2.6.8 and 6.1.1.4'
Cu Cu 0.3201 1.2651 'International Tables Vol C Tables 4.2.6.8 and 6.1.1.4'
N N 0.0061 0.0033 'International Tables Vol C Tables 4.2.6.8 and 6.1.1.4'

loop_
_geom_angle_atom_site_label_1
_geom_angle_atom_site_label_2
_geom_angle_atom_site_label_3
_geom_angle
_geom_angle_site_symmetry_1
_geom_angle_site_symmetry_3
N4 Cu1 N7 98.08(19) . .
N4 Cu1 N10 80.24(18) . .
N7 Cu1 N10 174.0(2) . .
N4 Cu1 N7 166.0(2) . 3_576
N7 Cu1 N7 79.57(18) . 3_576
N10 Cu1 N7 100.66(17) . 3_576
N4 Cu1 N13 98.33(18) . 3_676
N7 Cu1 N13 92.42(17) . 3_676
N10 Cu1 N13 93.50(17) . 3_676
N7 Cu1 N13 95.57(18) 3_576 3_676
N4 Cu1 Cu1 136.37(14) . 3_576
N7 Cu1 Cu1 39.88(12) . 3_576
N10 Cu1 Cu1 140.03(12) . 3_576
N7 Cu1 Cu1 39.69(12) 3_576 3_576
N13 Cu1 Cu1 95.21(10) 3_676 3_576
N16 Cu2 N13 95.5(2) . .
N16 Cu2 N4 92.7(2) . .
N13 Cu2 N4 160.31(19) . .
N16 Cu2 N10 170.5(2) . .
N13 Cu2 N10 92.33(17) . .
N4 Cu2 N10 78.18(17) . .
N16 Cu2 N1 93.7(2) . .
N13 Cu2 N1 101.41(18) . .
N4 Cu2 N1 95.84(19) . .
N10 Cu2 N1 89.92(18) . .
N19 Cu3 N1 92.7(2) . .
N19 Cu3 N20 124.2(3) . .
N1 Cu3 N20 98.8(2) . .
N19 Cu3 N22 84.1(2) . .
N1 Cu3 N22 175.8(2) . .
N20 Cu3 N22 85.2(2) . .
N19 Cu3 N21 122.5(2) . .
N1 Cu3 N21 93.74(19) . .
N20 Cu3 N21 111.0(3) . .
N22 Cu3 N21 85.8(2) . .
N2 N1 Cu3 113.1(4) . .
N2 N1 Cu2 115.1(4) . .
Cu3 N1 Cu2 131.4(2) . .
N1 N2 N3 168.2(8) . .
N5 N4 Cu1 131.5(4) . .
N5 N4 Cu2 127.2(4) . .
Cu1 N4 Cu2 101.1(2) . .
N6 N5 N4 175.2(8) . .
N8 N7 Cu1 128.1(4) . .
N8 N7 Cu1 131.4(4) . 3_576
Cu1 N7 Cu1 100.43(18) . 3_576
N9 N8 N7 178.8(7) . .
N11 N10 Cu1 131.1(4) . .
N11 N10 Cu2 125.5(4) . .
Cu1 N10 Cu2 100.48(17) . .
N12 N11 N10 176.2(7) . .
N14 N13 Cu2 126.2(4) . .
N14 N13 Cu1 115.1(4) . 3_676
Cu2 N13 Cu1 103.63(18) . 3_676
N15 N14 N13 176.8(8) . .
N17 N16 Cu2 132.1(5) . .
N16 N17 N18 141.3(9) . .
N16 N17 N18' 153.2(11) . .
N18 N17 N18' 65.5(9) . .
C5 N19 Cu3 113.3(4) . .
C5 N19 H19A 108.9 . .
Cu3 N19 H19A 108.9 . .
C5 N19 H19B 108.9 . .
Cu3 N19 H19B 109.0 . .
H19A N19 H19B 107.8 . .
C1 N20 Cu3 111.0(4) . .
C1 N20 H20A 109.4 . .
Cu3 N20 H20A 109.5 . .
C1 N20 H20B 109.3 . .
Cu3 N20 H20B 109.6 . .
H20A N20 H20B 108.0 . .
C3 N21 Cu3 109.2(4) . .
C3 N21 H21A 109.8 . .
Cu3 N21 H21A 109.9 . .
C3 N21 H21B 109.7 . .
Cu3 N21 H21B 109.9 . .
H21A N21 H21B 108.3 . .
C2 N22 C4 112.5(5) . .
C2 N22 C6 104.5(5) . .
C4 N22 C6 107.8(5) . .
C2 N22 Cu3 110.4(4) . .
C4 N22 Cu3 110.4(4) . .
C6 N22 Cu3 111.0(4) . .
N20 C1 C2 119.7(6) . .
N20 C1 H1A 107.3 . .
C2 C1 H1A 107.6 . .
N20 C1 H1B 107.3 . .
C2 C1 H1B 107.4 . .
H1A C1 H1B 106.9 . .
N22 C2 C1 111.6(5) . .
N22 C2 H2A 120.4 . .
C1 C2 H2A 101.7 . .
N22 C2 H2B 117.1 . .
C1 C2 H2B 99.3 . .
H2A C2 H2B 103.8 . .
N21 C3 C4 121.2(6) . .
N21 C3 H3A 107.0 . .
C4 C3 H3A 107.1 . .
N21 C3 H3B 106.9 . .
C4 C3 H3B 107.2 . .
H3A C3 H3B 106.7 . .
N22 C4 C3 113.0(5) . .
N22 C4 H4A 114.6 . .
C3 C4 H4A 101.8 . .
N22 C4 H4B 118.3 . .
C3 C4 H4B 103.7 . .
H4A C4 H4B 103.4 . .
N19 C5 C6 116.9(6) . .
N19 C5 H5A 108.2 . .
C6 C5 H5A 108.0 . .
N19 C5 H5B 108.1 . .
C6 C5 H5B 108.0 . .
H5A C5 H5B 107.3 . .
N22 C6 C5 110.8(6) . .
N22 C6 H6A 120.7 . .
C5 C6 H6A 100.1 . .
N22 C6 H6B 122.9 . .
C5 C6 H6B 101.7 . .
H6A C6 H6B 97.0 . .

loop_
_geom_bond_atom_site_label_1
_geom_bond_atom_site_label_2
_geom_bond_distance
_geom_bond_site_symmetry_2
Cu1 N4 1.976(5) .
Cu1 N7 1.981(4) .
Cu1 N10 1.982(4) .
Cu1 N7 1.989(4) 3_576
Cu1 N13 2.413(4) 3_676
Cu1 Cu1 3.0510(14) 3_576
Cu2 N16 1.947(5) .
Cu2 N13 1.962(4) .
Cu2 N4 2.017(5) .
Cu2 N10 2.028(4) .
Cu2 N1 2.386(5) .
Cu3 N19 1.977(6) .
Cu3 N1 2.005(4) .
Cu3 N20 2.017(5) .
Cu3 N22 2.055(5) .
Cu3 N21 2.065(5) .
N1 N2 1.149(7) .
N2 N3 1.161(7) .
N4 N5 1.149(6) .
N5 N6 1.103(7) .
N7 N8 1.165(6) .
N7 Cu1 1.989(4) 3_576
N8 N9 1.083(7) .
N10 N11 1.185(6) .
N11 N12 1.143(7) .
N13 N14 1.142(7) .
N13 Cu1 2.413(4) 3_676
N14 N15 1.098(8) .
N16 N17 1.067(7) .
N17 N18 1.141(7) .
N17 N18' 1.216(9) .
N19 C5 1.361(8) .
N19 H19A 0.8999 .
N19 H19B 0.9001 .
N20 C1 1.358(6) .
N20 H20A 0.9000 .
N20 H20B 0.9000 .
N21 C3 1.356(6) .
N21 H21A 0.8999 .
N21 H21B 0.9000 .
N22 C2 1.450(9) .
N22 C4 1.452(9) .
N22 C6 1.471(8) .
C1 C2 1.523(9) .
C1 H1A 0.9700 .
C1 H1B 0.9699 .
C2 H2A 0.9862 .
C2 H2B 1.0106 .
C3 C4 1.526(9) .
C3 H3A 0.9701 .
C3 H3B 0.9700 .
C4 H4A 1.0168 .
C4 H4B 0.9843 .
C5 C6 1.514(9) .
C5 H5A 0.9700 .
C5 H5B 0.9700 .
C6 H6A 1.0637 .
C6 H6B 1.0459 .
